data_4111640
loop_
_publ_author_name
'Russell P. Hughes'
'Roman B. Laritchev'
'Lev N. Zakharov'
'Arnold L. Rheingold'

_publ_section_title
;
 Carbon-Fluorine Bond Activation Coupled with Carbon-Carbon Bond Formation
 at Iridium. Confirmation of Complete Kinetic Diastereoselectivity at the
 New Carbon Stereocenter by Intramolecular Trapping Using Vinyl as the
 Migrating Group
;
_journal_name_full 'Journal of the American Chemical Society'
_journal_page_first 6325
_journal_page_last 6334
_journal_paper_doi 10.1021/ja042345d
_journal_volume 127
_journal_year 2005
_chemical_formula_sum 'C18 H27 F6 I Ir P'
_chemical_formula_weight 707.47
_chemical_name_systematic
; 
 ? 
;
_space_group_IT_number 14
_symmetry_cell_setting monoclinic
_symmetry_space_group_name_Hall '-P 2ybc'
_symmetry_space_group_name_H-M 'P 1 21/c 1'
_atom_sites_solution_hydrogens geom
_atom_sites_solution_primary direct
_atom_sites_solution_secondary difmap
_audit_creation_method SHELXL-97
_cell_angle_alpha 90.00
_cell_angle_beta 103.5590(10)
_cell_angle_gamma 90.00
_cell_formula_units_Z 4
_cell_length_a 14.8066(11)
_cell_length_b 9.0186(7)
_cell_length_c 16.9374(12)
_cell_measurement_reflns_used 8264
_cell_measurement_temperature 100(2)
_cell_measurement_theta_max 27.47
_cell_measurement_theta_min 2.55
_cell_volume 2198.7(3)
_computing_cell_refinement 'Bruker SMART'
_computing_data_collection 'Bruker SMART'
_computing_data_reduction 'Bruker SAINT'
_computing_molecular_graphics 'Bruker SHELXTL'
_computing_publication_material 'Bruker SHELXTL'
_computing_structure_refinement 'SHELXL-97 (Sheldrick, 1997)'
_computing_structure_solution 'SHELXS-97 (Sheldrick, 1990)'
_diffrn_ambient_temperature 100(2)
_diffrn_measured_fraction_theta_full 0.982
_diffrn_measured_fraction_theta_max 0.982
_diffrn_measurement_device_type 'CCD area detector'
_diffrn_measurement_method 'phi and omega scans'
_diffrn_radiation_monochromator graphite
_diffrn_radiation_source 'fine-focus sealed tube'
_diffrn_radiation_type MoK\a
_diffrn_radiation_wavelength 0.71073
_diffrn_reflns_av_R_equivalents 0.0331
_diffrn_reflns_av_sigmaI/netI 0.0405
_diffrn_reflns_limit_h_max 19
_diffrn_reflns_limit_h_min -16
_diffrn_reflns_limit_k_max 8
_diffrn_reflns_limit_k_min -11
_diffrn_reflns_limit_l_max 20
_diffrn_reflns_limit_l_min -21
_diffrn_reflns_number 13214
_diffrn_reflns_theta_full 27.49
_diffrn_reflns_theta_max 27.49
_diffrn_reflns_theta_min 1.41
_exptl_absorpt_coefficient_mu 7.600
_exptl_absorpt_correction_T_max 1.000
_exptl_absorpt_correction_T_min 0.629
_exptl_absorpt_correction_type multi-scan
_exptl_absorpt_process_details SADABS
_exptl_crystal_colour Orange
_exptl_crystal_density_diffrn 2.137
_exptl_crystal_density_meas 0
_exptl_crystal_description Block
_exptl_crystal_F_000 1336
_exptl_crystal_size_max 0.30
_exptl_crystal_size_mid 0.20
_exptl_crystal_size_min 0.10
_refine_diff_density_max 1.941
_refine_diff_density_min -1.010
_refine_diff_density_rms 0.153
_refine_ls_extinction_method none
_refine_ls_goodness_of_fit_ref 1.016
_refine_ls_hydrogen_treatment mixed
_refine_ls_matrix_type full
_refine_ls_number_parameters 352
_refine_ls_number_reflns 4950
_refine_ls_number_restraints 0
_refine_ls_restrained_S_all 1.016
_refine_ls_R_factor_all 0.0314
_refine_ls_R_factor_gt 0.0259
_refine_ls_shift/su_max 0.001
_refine_ls_shift/su_mean 0.000
_refine_ls_structure_factor_coef Fsqd
_refine_ls_weighting_details 'calc w=1/[\s^2^(Fo^2^)+(0.0273P)^2^+0.0000P] where P=(Fo^2^+2Fc^2^)/3'
_refine_ls_weighting_scheme calc
_refine_ls_wR_factor_gt 0.0564
_refine_ls_wR_factor_ref 0.0581
_reflns_number_gt 4414
_reflns_number_total 4950
_reflns_threshold_expression >2sigma(I)
_cod_data_source_file ja042345dsi20050107_115716_2.cif
_cod_data_source_block rph263_compound6
_cod_database_code 4111640

loop_
_symmetry_equiv_pos_as_xyz
'x, y, z'
'-x, y+1/2, -z+1/2'
'-x, -y, -z'
'x, -y-1/2, z-1/2'

loop_
_atom_site_label
_atom_site_type_symbol
_atom_site_fract_x
_atom_site_fract_y
_atom_site_fract_z
_atom_site_U_iso_or_equiv
_atom_site_adp_type
_atom_site_occupancy
_atom_site_symmetry_multiplicity
_atom_site_calc_flag
Ir1 Ir 0.312270(10) 0.797096(16) -0.408975(9) 0.01278(5) Uani 1 1 d
I1 I 0.363134(19) 0.51974(3) -0.354449(16) 0.02050(7) Uani 1 1 d
P1 P 0.16315(7) 0.72109(11) -0.42992(6) 0.0172(2) Uani 1 1 d
F1 F 0.14863(17) 0.9169(3) -0.22392(16) 0.0285(6) Uani 1 1 d
F2 F 0.1425(2) 1.1777(3) -0.15677(15) 0.0374(7) Uani 1 1 d
F3 F 0.22744(18) 1.2819(3) -0.23160(17) 0.0300(6) Uani 1 1 d
F4 F 0.09328(19) 1.2394(3) -0.36536(16) 0.0325(6) Uani 1 1 d
F5 F 0.00937(18) 1.1179(3) -0.29933(18) 0.0377(7) Uani 1 1 d
F6 F 0.04245(19) 1.3475(3) -0.27099(17) 0.0378(7) Uani 1 1 d
C1 C 0.3154(3) 0.8501(5) -0.2848(2) 0.0171(8) Uani 1 1 d
C2 C 0.2767(3) 0.9981(5) -0.2729(2) 0.0194(9) Uani 1 1 d
C3 C 0.2027(3) 1.0264(4) -0.2447(2) 0.0200(9) Uani 1 1 d
C4 C 0.1641(3) 1.1746(5) -0.2306(3) 0.0231(9) Uani 1 1 d
C5 C 0.0757(3) 1.2216(5) -0.2924(3) 0.0252(10) Uani 1 1 d
C6 C 0.3842(3) 0.7859(4) -0.5110(3) 0.0194(9) Uani 1 1 d
C7 C 0.3081(3) 0.8859(5) -0.5331(2) 0.0204(9) Uani 1 1 d
C8 C 0.3213(3) 1.0041(4) -0.4730(2) 0.0161(8) Uani 1 1 d
C9 C 0.4117(3) 0.9809(4) -0.4186(2) 0.0177(8) Uani 1 1 d
C10 C 0.4477(3) 0.8454(5) -0.4401(3) 0.0203(9) Uani 1 1 d
C11 C 0.3990(4) 0.6476(5) -0.5563(3) 0.0306(11) Uani 1 1 d
C12 C 0.2334(4) 0.8828(6) -0.6099(3) 0.0273(10) Uani 1 1 d
C13 C 0.2633(3) 1.1415(5) -0.4784(3) 0.0218(9) Uani 1 1 d
C14 C 0.4602(3) 1.0826(5) -0.3533(3) 0.0243(9) Uani 1 1 d
C15 C 0.5419(4) 0.7834(6) -0.4002(4) 0.0304(11) Uani 1 1 d
C16 C 0.0757(3) 0.8640(6) -0.4593(3) 0.0298(11) Uani 1 1 d
C17 C 0.1245(3) 0.6306(6) -0.3478(3) 0.0271(10) Uani 1 1 d
C18 C 0.1304(3) 0.5861(6) -0.5110(3) 0.0286(10) Uani 1 1 d
H1A H 0.385(3) 0.857(5) -0.257(2) 0.014(10) Uiso 1 1 d
H1B H 0.289(3) 0.781(4) -0.259(2) 0.006(10) Uiso 1 1 d
H2 H 0.314(3) 1.089(5) -0.277(3) 0.033(13) Uiso 1 1 d
H11A H 0.352(5) 0.629(8) -0.596(4) 0.08(2) Uiso 1 1 d
H11B H 0.445(4) 0.666(6) -0.590(3) 0.045(15) Uiso 1 1 d
H11C H 0.412(3) 0.562(6) -0.524(3) 0.027(12) Uiso 1 1 d
H12A H 0.256(4) 0.946(7) -0.652(3) 0.055(17) Uiso 1 1 d
H12B H 0.220(4) 0.793(6) -0.631(3) 0.040(16) Uiso 1 1 d
H12C H 0.176(3) 0.927(5) -0.606(2) 0.011(10) Uiso 1 1 d
H13A H 0.277(4) 1.216(6) -0.516(3) 0.039(15) Uiso 1 1 d
H13B H 0.205(4) 1.126(6) -0.504(3) 0.046(16) Uiso 1 1 d
H13C H 0.274(4) 1.175(6) -0.429(3) 0.034(14) Uiso 1 1 d
H14A H 0.468(4) 1.040(7) -0.299(4) 0.065(19) Uiso 1 1 d
H14B H 0.429(3) 1.177(5) -0.354(3) 0.031(13) Uiso 1 1 d
H14C H 0.518(4) 1.098(5) -0.362(3) 0.032(13) Uiso 1 1 d
H15A H 0.582(4) 0.808(6) -0.432(4) 0.050(17) Uiso 1 1 d
H15B H 0.538(4) 0.699(6) -0.403(4) 0.046(18) Uiso 1 1 d
H15C H 0.560(4) 0.830(7) -0.348(4) 0.054(18) Uiso 1 1 d
H16A H 0.084(3) 0.940(6) -0.417(3) 0.040(15) Uiso 1 1 d
H16B H 0.081(3) 0.912(5) -0.506(3) 0.025(13) Uiso 1 1 d
H16C H 0.016(3) 0.822(5) -0.464(3) 0.021(12) Uiso 1 1 d
H17A H 0.120(3) 0.714(5) -0.311(3) 0.024(12) Uiso 1 1 d
H17B H 0.164(4) 0.543(6) -0.323(3) 0.041(14) Uiso 1 1 d
H17C H 0.061(4) 0.595(6) -0.368(3) 0.040(15) Uiso 1 1 d
H18A H 0.159(3) 0.512(5) -0.507(3) 0.026(14) Uiso 1 1 d
H18B H 0.056(3) 0.563(5) -0.522(3) 0.031(13) Uiso 1 1 d
H18C H 0.138(4) 0.636(6) -0.562(3) 0.049(16) Uiso 1 1 d

loop_
_atom_site_aniso_label
_atom_site_aniso_U_11
_atom_site_aniso_U_22
_atom_site_aniso_U_33
_atom_site_aniso_U_23
_atom_site_aniso_U_13
_atom_site_aniso_U_12
Ir1 0.01391(9) 0.01071(8) 0.01391(9) 0.00041(5) 0.00364(6) 0.00052(5)
I1 0.02403(15) 0.01252(13) 0.02406(15) 0.00314(10) 0.00384(11) 0.00277(10)
P1 0.0157(5) 0.0166(5) 0.0186(5) -0.0013(4) 0.0023(4) -0.0009(4)
F1 0.0302(15) 0.0188(13) 0.0418(16) 0.0054(11) 0.0191(12) -0.0006(10)
F2 0.058(2) 0.0375(16) 0.0221(14) -0.0036(12) 0.0204(13) 0.0080(14)
F3 0.0293(15) 0.0179(13) 0.0427(16) -0.0078(11) 0.0084(12) -0.0049(10)
F4 0.0363(16) 0.0324(15) 0.0290(15) 0.0071(12) 0.0081(12) 0.0082(12)
F5 0.0231(14) 0.0289(15) 0.0600(19) 0.0064(14) 0.0080(13) -0.0031(11)
F6 0.0416(17) 0.0208(14) 0.0576(19) 0.0040(13) 0.0249(14) 0.0122(12)
C1 0.021(2) 0.015(2) 0.014(2) 0.0032(16) 0.0038(16) -0.0021(17)
C2 0.020(2) 0.019(2) 0.018(2) 0.0000(16) 0.0020(16) -0.0018(17)
C3 0.025(2) 0.017(2) 0.018(2) 0.0034(16) 0.0071(17) 0.0007(17)
C4 0.026(2) 0.021(2) 0.024(2) -0.0040(18) 0.0099(18) -0.0010(18)
C5 0.024(2) 0.018(2) 0.036(3) 0.0018(19) 0.012(2) 0.0002(18)
C6 0.028(2) 0.015(2) 0.019(2) 0.0015(16) 0.0131(17) 0.0035(17)
C7 0.029(2) 0.019(2) 0.016(2) 0.0001(16) 0.0110(17) 0.0016(17)
C8 0.020(2) 0.0140(19) 0.016(2) 0.0009(15) 0.0061(16) -0.0025(15)
C9 0.019(2) 0.0121(19) 0.025(2) 0.0024(16) 0.0097(17) -0.0010(15)
C10 0.017(2) 0.018(2) 0.028(2) 0.0060(18) 0.0105(17) 0.0018(17)
C11 0.054(4) 0.018(2) 0.026(3) -0.002(2) 0.022(3) 0.008(2)
C12 0.038(3) 0.021(2) 0.021(2) 0.0002(19) 0.003(2) 0.002(2)
C13 0.023(2) 0.020(2) 0.021(2) 0.0029(18) 0.0023(19) 0.0023(18)
C14 0.020(2) 0.020(2) 0.034(3) 0.0000(19) 0.0086(19) -0.0051(19)
C15 0.023(3) 0.024(3) 0.047(3) 0.005(2) 0.014(2) 0.003(2)
C16 0.019(2) 0.034(3) 0.036(3) 0.000(2) 0.004(2) 0.005(2)
C17 0.023(2) 0.029(3) 0.033(3) 0.000(2) 0.012(2) -0.008(2)
C18 0.024(3) 0.031(3) 0.030(3) -0.007(2) 0.0041(19) -0.006(2)

loop_
_atom_type_symbol
_atom_type_description
_atom_type_scat_dispersion_real
_atom_type_scat_dispersion_imag
_atom_type_scat_source
C C 0.0033 0.0016 'International Tables Vol C Tables 4.2.6.8 and 6.1.1.4'
H H 0.0000 0.0000 'International Tables Vol C Tables 4.2.6.8 and 6.1.1.4'
F F 0.0171 0.0103 'International Tables Vol C Tables 4.2.6.8 and 6.1.1.4'
P P 0.1023 0.0942 'International Tables Vol C Tables 4.2.6.8 and 6.1.1.4'
I I -0.4742 1.8119 'International Tables Vol C Tables 4.2.6.8 and 6.1.1.4'
Ir Ir -1.4442 7.9887 'International Tables Vol C Tables 4.2.6.8 and 6.1.1.4'

loop_
_geom_angle_atom_site_label_1
_geom_angle_atom_site_label_2
_geom_angle_atom_site_label_3
_geom_angle
C1 Ir1 C8 107.91(15)
C1 Ir1 C10 111.97(16)
C8 Ir1 C10 63.35(15)
C1 Ir1 C6 149.65(16)
C8 Ir1 C6 63.73(14)
C10 Ir1 C6 37.68(15)
C1 Ir1 C7 146.16(16)
C8 Ir1 C7 38.44(14)
C10 Ir1 C7 62.39(15)
C6 Ir1 C7 37.13(15)
C1 Ir1 C9 92.46(15)
C8 Ir1 C9 38.21(14)
C10 Ir1 C9 36.82(14)
C6 Ir1 C9 62.50(14)
C7 Ir1 C9 62.76(15)
C1 Ir1 P1 90.97(12)
C8 Ir1 P1 110.72(11)
C10 Ir1 P1 157.05(11)
C6 Ir1 P1 119.38(12)
C7 Ir1 P1 98.65(11)
C9 Ir1 P1 147.65(11)
C1 Ir1 I1 86.05(11)
C8 Ir1 I1 156.25(10)
C10 Ir1 I1 93.86(11)
C6 Ir1 I1 94.42(10)
C7 Ir1 I1 126.49(10)
C9 Ir1 I1 124.80(10)
P1 Ir1 I1 87.52(3)
C16 P1 C18 102.9(3)
C16 P1 C17 101.3(2)
C18 P1 C17 101.6(2)
C16 P1 Ir1 115.89(18)
C18 P1 Ir1 113.61(16)
C17 P1 Ir1 119.21(16)
C2 C1 Ir1 114.4(3)
C2 C1 H1A 105(2)
Ir1 C1 H1A 104(2)
C2 C1 H1B 110(2)
Ir1 C1 H1B 114(2)
H1A C1 H1B 109(3)
C3 C2 C1 127.1(4)
C3 C2 H2 112(3)
C1 C2 H2 120(3)
C2 C3 F1 122.6(4)
C2 C3 C4 127.7(4)
F1 C3 C4 109.6(3)
F3 C4 F2 108.0(3)
F3 C4 C3 110.3(3)
F2 C4 C3 110.2(4)
F3 C4 C5 106.2(3)
F2 C4 C5 105.9(3)
C3 C4 C5 115.8(4)
F6 C5 F4 108.5(4)
F6 C5 F5 108.2(3)
F4 C5 F5 107.5(4)
F6 C5 C4 111.4(4)
F4 C5 C4 110.2(4)
F5 C5 C4 111.0(4)
C7 C6 C10 107.7(3)
C7 C6 C11 126.2(4)
C10 C6 C11 126.0(4)
C7 C6 Ir1 71.5(2)
C10 C6 Ir1 71.1(2)
C11 C6 Ir1 125.7(3)
C6 C7 C8 108.2(4)
C6 C7 C12 126.5(4)
C8 C7 C12 124.9(4)
C6 C7 Ir1 71.4(2)
C8 C7 Ir1 68.7(2)
C12 C7 Ir1 131.5(3)
C9 C8 C7 107.0(3)
C9 C8 C13 126.0(4)
C7 C8 C13 125.6(4)
C9 C8 Ir1 73.5(2)
C7 C8 Ir1 72.9(2)
C13 C8 Ir1 129.6(3)
C10 C9 C8 107.9(3)
C10 C9 C14 125.4(4)
C8 C9 C14 126.6(4)
C10 C9 Ir1 71.0(2)
C8 C9 Ir1 68.3(2)
C14 C9 Ir1 127.7(3)
C9 C10 C6 108.9(4)
C9 C10 C15 124.7(4)
C6 C10 C15 126.1(4)
C9 C10 Ir1 72.2(2)
C6 C10 Ir1 71.2(2)
C15 C10 Ir1 127.5(3)
C6 C11 H11A 112(5)
C6 C11 H11B 110(3)
H11A C11 H11B 97(5)
C6 C11 H11C 115(3)
H11A C11 H11C 108(5)
H11B C11 H11C 114(4)
C7 C12 H12A 107(3)
C7 C12 H12B 115(3)
H12A C12 H12B 108(4)
C7 C12 H12C 115(2)
H12A C12 H12C 105(4)
H12B C12 H12C 107(4)
C8 C13 H13A 114(3)
C8 C13 H13B 113(4)
H13A C13 H13B 96(4)
C8 C13 H13C 105(3)
H13A C13 H13C 112(4)
H13B C13 H13C 118(5)
C9 C14 H14A 113(4)
C9 C14 H14B 113(3)
H14A C14 H14B 108(4)
C9 C14 H14C 106(3)
H14A C14 H14C 108(4)
H14B C14 H14C 109(4)
C10 C15 H15A 108(4)
C10 C15 H15B 107(4)
H15A C15 H15B 105(5)
C10 C15 H15C 106(3)
H15A C15 H15C 110(5)
H15B C15 H15C 120(6)
P1 C16 H16A 110(3)
P1 C16 H16B 112(3)
H16A C16 H16B 106(4)
P1 C16 H16C 109(3)
H16A C16 H16C 107(4)
H16B C16 H16C 113(4)
P1 C17 H17A 103(3)
P1 C17 H17B 114(3)
H17A C17 H17B 116(4)
P1 C17 H17C 109(3)
H17A C17 H17C 106(4)
H17B C17 H17C 107(4)
P1 C18 H18A 117(4)
P1 C18 H18B 110(2)
H18A C18 H18B 111(4)
P1 C18 H18C 107(3)
H18A C18 H18C 107(5)
H18B C18 H18C 105(4)

loop_
_geom_bond_atom_site_label_1
_geom_bond_atom_site_label_2
_geom_bond_distance
Ir1 C1 2.147(4)
Ir1 C8 2.179(4)
Ir1 C10 2.233(4)
Ir1 C6 2.235(4)
Ir1 C7 2.236(4)
Ir1 C9 2.248(4)
Ir1 P1 2.2591(11)
Ir1 I1 2.7112(3)
P1 C16 1.812(5)
P1 C18 1.814(5)
P1 C17 1.817(5)
F1 C3 1.368(5)
F2 C4 1.362(5)
F3 C4 1.350(5)
F4 C5 1.332(5)
F5 C5 1.341(5)
F6 C5 1.321(5)
C1 C2 1.485(6)
C1 H1A 1.03(4)
C1 H1B 0.90(4)
C2 C3 1.319(6)
C2 H2 0.99(5)
C3 C4 1.495(6)
C4 C5 1.531(6)
C6 C7 1.423(6)
C6 C10 1.443(6)
C6 C11 1.507(6)
C7 C8 1.454(5)
C7 C12 1.497(6)
C8 C9 1.451(5)
C8 C13 1.499(6)
C9 C10 1.415(6)
C9 C14 1.486(6)
C10 C15 1.507(6)
C11 H11A 0.87(7)
C11 H11B 1.00(6)
C11 H11C 0.94(5)
C12 H12A 1.02(6)
C12 H12B 0.89(5)
C12 H12C 0.96(4)
C13 H13A 0.98(5)
C13 H13B 0.89(6)
C13 H13C 0.86(5)
C14 H14A 0.98(6)
C14 H14B 0.96(5)
C14 H14C 0.91(5)
C15 H15A 0.92(6)
C15 H15B 0.77(6)
C15 H15C 0.96(6)
C16 H16A 0.97(5)
C16 H16B 0.92(5)
C16 H16C 0.94(5)
C17 H17A 0.99(5)
C17 H17B 1.01(5)
C17 H17C 0.98(5)
C18 H18A 0.79(5)
C18 H18B 1.09(5)
C18 H18C 1.01(6)
